data_1513002
loop_
_publ_author_name
'Jency Thomas'
'Dinesh Kumar'
'Arunachalam Ramanan'

_publ_section_title
;
 Crystallization of phosphomolybdate clusters mediated by copper azole
 complexes: Influence of pH and temperature
;
_journal_name_full
;
Inorganica Chimica Acta
;
_journal_page_first 126
_journal_page_last 135
_journal_paper_doi 10.1016/j.ica.2012.10.034
_journal_volume 396
_journal_year 2013
_chemical_formula_moiety 'C9 H13 Cu Mo5 N6 O25 P2, 3(C3 H5 N2), 3(O)'
_chemical_formula_sum 'C18 H28 Cu Mo5 N12 O28 P2'
_chemical_formula_weight 1465.71
_chemical_name_common 'copper imidazole based phoshomolybdate'
_space_group_IT_number 14
_symmetry_cell_setting monoclinic
_symmetry_space_group_name_Hall '-P 2ybc'
_symmetry_space_group_name_H-M 'P 1 21/c 1'
_atom_sites_solution_hydrogens geom
_atom_sites_solution_primary direct
_atom_sites_solution_secondary difmap
_cell_angle_alpha 90.00
_cell_angle_beta 90.415(3)
_cell_angle_gamma 90.00
_cell_formula_units_Z 4
_cell_length_a 8.6046(12)
_cell_length_b 27.135(4)
_cell_length_c 18.405(3)
_cell_measurement_reflns_used 5121
_cell_measurement_temperature 298(2)
_cell_measurement_theta_max 25.12
_cell_measurement_theta_min 2.18
_cell_volume 4297.2(11)
_computing_cell_refinement 'Bruker SMART'
_computing_data_collection 'Bruker SMART'
_computing_data_reduction 'Bruker SAINT'
_computing_molecular_graphics 'Bruker SHELXTL'
_computing_publication_material 'Bruker SHELXTL'
_computing_structure_refinement 'SHELXL-97 (Sheldrick, 1997)'
_computing_structure_solution 'SHELXS-97 (Sheldrick, 1990)'
_diffrn_ambient_temperature 298(2)
_diffrn_measured_fraction_theta_full 0.980
_diffrn_measured_fraction_theta_max 0.980
_diffrn_measurement_device_type 'CCD area detector'
_diffrn_measurement_method 'phi and omega scans'
_diffrn_radiation_monochromator graphite
_diffrn_radiation_source 'fine-focus sealed tube'
_diffrn_radiation_type MoK\a
_diffrn_radiation_wavelength 0.71073
_diffrn_reflns_av_R_equivalents 0.0790
_diffrn_reflns_av_sigmaI/netI 0.0573
_diffrn_reflns_limit_h_max 10
_diffrn_reflns_limit_h_min -10
_diffrn_reflns_limit_k_max 32
_diffrn_reflns_limit_k_min -32
_diffrn_reflns_limit_l_max 21
_diffrn_reflns_limit_l_min -21
_diffrn_reflns_number 40112
_diffrn_reflns_theta_full 25.00
_diffrn_reflns_theta_max 25.00
_diffrn_reflns_theta_min 1.50
_exptl_absorpt_coefficient_mu 2.082
_exptl_absorpt_correction_T_max 0.699
_exptl_absorpt_correction_T_min 0.520
_exptl_absorpt_correction_type multi-scan
_exptl_absorpt_process_details '(SADABS; Bruker, 2000)'
_exptl_crystal_colour Blue
_exptl_crystal_density_diffrn 2.266
_exptl_crystal_density_method 'not measured'
_exptl_crystal_description Rods
_exptl_crystal_F_000 2852
_exptl_crystal_size_max 0.346
_exptl_crystal_size_mid 0.262
_exptl_crystal_size_min 0.176
_refine_diff_density_max 1.002
_refine_diff_density_min -1.107
_refine_diff_density_rms 0.209
_refine_ls_extinction_method none
_refine_ls_goodness_of_fit_ref 1.396
_refine_ls_hydrogen_treatment constr
_refine_ls_matrix_type full
_refine_ls_number_parameters 596
_refine_ls_number_reflns 7567
_refine_ls_number_restraints 0
_refine_ls_restrained_S_all 1.396
_refine_ls_R_factor_all 0.0953
_refine_ls_R_factor_gt 0.0887
_refine_ls_shift/su_max 0.001
_refine_ls_shift/su_mean 0.000
_refine_ls_structure_factor_coef Fsqd
_refine_ls_weighting_details 'calc w=1/[\s^2^(Fo^2^)+(0.0242P)^2^+63.8775P] where P=(Fo^2^+2Fc^2^)/3'
_refine_ls_weighting_scheme calc
_refine_ls_wR_factor_gt 0.1485
_refine_ls_wR_factor_ref 0.1510
_reflns_number_gt 7057
_reflns_number_total 7567
_reflns_threshold_expression >2sigma(I)
_cod_data_source_file ICA-2013-396-126-135-1.cif
_cod_data_source_block js8bm
_cod_original_sg_symbol_H-M P2(1)/c
_cod_database_code 1513002

loop_
_symmetry_equiv_pos_as_xyz
'x, y, z'
'-x, y+1/2, -z+1/2'
'-x, -y, -z'
'x, -y-1/2, z-1/2'

loop_
_atom_site_label
_atom_site_type_symbol
_atom_site_fract_x
_atom_site_fract_y
_atom_site_fract_z
_atom_site_U_iso_or_equiv
_atom_site_adp_type
_atom_site_occupancy
_atom_site_symmetry_multiplicity
_atom_site_calc_flag
_atom_site_refinement_flags
P1 P 0.2246(3) 0.64128(10) 0.32235(14) 0.0094(6) Uani 1 1 d .
P2 P -0.2160(3) 0.63893(10) 0.31582(14) 0.0116(6) Uani 1 1 d .
Mo1 Mo -0.00516(11) 0.69003(4) 0.17995(5) 0.0158(2) Uani 1 1 d .
Mo2 Mo 0.04761(11) 0.56848(3) 0.20380(5) 0.0124(2) Uani 1 1 d .
Mo3 Mo -0.01811(11) 0.54611(3) 0.39801(5) 0.0120(2) Uani 1 1 d .
Mo4 Mo 0.01473(11) 0.65759(3) 0.47820(5) 0.0131(2) Uani 1 1 d .
Mo5 Mo -0.00692(11) 0.74434(3) 0.34569(5) 0.0133(2) Uani 1 1 d .
O1 O 0.1263(10) 0.7305(3) 0.1448(5) 0.031(2) Uani 1 1 d .
O2 O -0.1545(10) 0.6899(3) 0.1198(4) 0.032(2) Uani 1 1 d .
O3 O -0.0996(9) 0.7330(3) 0.2524(4) 0.0189(17) Uani 1 1 d .
O4 O 0.1471(8) 0.6865(3) 0.2871(4) 0.0143(16) Uani 1 1 d .
O5 O -0.1065(7) 0.6326(2) 0.2507(4) 0.0101(15) Uani 1 1 d .
O6 O 0.0923(8) 0.6292(3) 0.1512(4) 0.0141(16) Uani 1 1 d .
O7 O -0.1177(9) 0.5519(3) 0.1588(4) 0.0247(19) Uani 1 1 d .
O8 O 0.1806(9) 0.5296(3) 0.1673(4) 0.0240(19) Uani 1 1 d .
O9 O 0.0102(9) 0.5401(3) 0.2949(4) 0.0200(18) Uani 1 1 d .
O10 O 0.2492(8) 0.6014(3) 0.2668(4) 0.0160(16) Uani 1 1 d .
O11 O -0.1524(9) 0.5002(3) 0.4132(4) 0.0236(19) Uani 1 1 d .
O12 O 0.1499(9) 0.5188(3) 0.4254(4) 0.0238(19) Uani 1 1 d .
O13 O 0.1224(7) 0.6202(3) 0.3833(4) 0.0117(15) Uani 1 1 d .
O14 O -0.0625(9) 0.5904(3) 0.4765(4) 0.0180(17) Uani 1 1 d .
O15 O 0.1648(9) 0.6510(3) 0.5372(4) 0.0238(18) Uani 1 1 d .
O16 O -0.1328(9) 0.6801(3) 0.5301(4) 0.0268(19) Uani 1 1 d .
O17 O 0.0908(8) 0.7161(3) 0.4299(4) 0.0145(16) Uani 1 1 d .
O18 O -0.2307(8) 0.5888(3) 0.3533(4) 0.0149(16) Uani 1 1 d .
O19 O -0.1515(9) 0.7802(3) 0.3802(4) 0.0260(19) Uani 1 1 d .
O20 O 0.1345(9) 0.7864(3) 0.3236(5) 0.0265(19) Uani 1 1 d .
O21 O 0.3810(8) 0.6570(3) 0.3571(4) 0.0168(17) Uani 1 1 d .
O22 O -0.3743(8) 0.6564(3) 0.2882(4) 0.0206(18) Uani 1 1 d .
O23 O -0.1474(8) 0.6754(3) 0.3719(4) 0.0151(16) Uani 1 1 d .
Cu1 Cu 0.28603(17) 0.44108(6) 0.15414(7) 0.0236(4) Uani 1 1 d .
N1 N 0.4643(10) 0.4629(4) 0.2161(5) 0.021(2) Uani 1 1 d .
N2 N 0.6315(11) 0.5098(4) 0.2721(5) 0.026(2) Uani 1 1 d .
H2 H 0.6702 0.5349 0.2942 0.031 Uiso 1 1 calc R
N3 N 0.1604(11) 0.4177(3) 0.2378(5) 0.022(2) Uani 1 1 d .
N4 N 0.0649(12) 0.4119(4) 0.3482(5) 0.026(2) Uani 1 1 d .
H4 H 0.0450 0.4187 0.3928 0.032 Uiso 1 1 calc R
N5 N 0.1154(12) 0.4258(4) 0.0854(5) 0.026(2) Uani 1 1 d .
N6 N -0.0137(16) 0.4003(5) -0.0104(6) 0.049(4) Uani 1 1 d .
H6 H -0.0367 0.3836 -0.0487 0.059 Uiso 1 1 calc R
N7 N 0.6160(12) 0.4470(4) 0.4755(6) 0.035(3) Uani 1 1 d .
H7 H 0.7056 0.4603 0.4693 0.042 Uiso 1 1 calc R
N8 N 0.4173(12) 0.4189(4) 0.5268(6) 0.034(3) Uani 1 1 d .
H8 H 0.3533 0.4111 0.5606 0.041 Uiso 1 1 calc R
N9 N 0.481(2) 0.7897(5) 0.5458(6) 0.058(4) Uani 1 1 d .
H9 H 0.4797 0.8127 0.5780 0.069 Uiso 1 1 calc R
N10 N 0.4077(16) 0.7354(6) 0.4711(7) 0.057(4) Uani 1 1 d .
H10 H 0.3486 0.7166 0.4455 0.069 Uiso 1 1 calc R
N11 N 0.3814(14) 0.7839(5) 0.2169(9) 0.067(5) Uani 1 1 d .
H11 H 0.2848 0.7824 0.2283 0.080 Uiso 1 1 calc R
N12 N 0.6221(13) 0.7713(4) 0.2186(6) 0.039(3) Uani 1 1 d .
H12 H 0.7119 0.7602 0.2311 0.047 Uiso 1 1 calc R
C1 C 0.4889(15) 0.5064(4) 0.2465(6) 0.025(3) Uani 1 1 d .
H1 H 0.4150 0.5314 0.2494 0.030 Uiso 1 1 calc R
C2 C 0.7097(16) 0.4660(5) 0.2574(7) 0.036(3) Uani 1 1 d .
H2A H 0.8119 0.4578 0.2689 0.043 Uiso 1 1 calc R
C3 C 0.6036(15) 0.4384(5) 0.2229(7) 0.032(3) Uani 1 1 d .
H3 H 0.6217 0.4067 0.2056 0.039 Uiso 1 1 calc R
C4 C 0.1576(14) 0.4383(5) 0.3028(6) 0.026(3) Uani 1 1 d .
H4A H 0.2113 0.4667 0.3158 0.031 Uiso 1 1 calc R
C5 C 0.0722(14) 0.3774(4) 0.2424(7) 0.030(3) Uani 1 1 d .
H5 H 0.0554 0.3554 0.2045 0.036 Uiso 1 1 calc R
C6 C 0.0099(14) 0.3729(5) 0.3098(7) 0.028(3) Uani 1 1 d .
H6A H -0.0563 0.3483 0.3261 0.034 Uiso 1 1 calc R
C7 C 0.1143(18) 0.3953(5) 0.0293(7) 0.042(4) Uani 1 1 d .
H7A H 0.1936 0.3732 0.0191 0.051 Uiso 1 1 calc R
C8 C -0.102(2) 0.4359(6) 0.0193(9) 0.064(5) Uani 1 1 d .
H8A H -0.1966 0.4477 0.0025 0.077 Uiso 1 1 calc R
C9 C -0.023(2) 0.4506(7) 0.0779(9) 0.063(5) Uani 1 1 d .
H9A H -0.0582 0.4746 0.1099 0.075 Uiso 1 1 calc R
C10 C 0.5483(16) 0.4396(5) 0.5366(7) 0.034(3) Uani 1 1 d .
H10A H 0.5894 0.4482 0.5817 0.041 Uiso 1 1 calc R
C11 C 0.5207(19) 0.4300(5) 0.4233(8) 0.044(4) Uani 1 1 d .
H11A H 0.5384 0.4311 0.3736 0.053 Uiso 1 1 calc R
C12 C 0.3944(17) 0.4109(6) 0.4561(8) 0.048(4) Uani 1 1 d .
H12A H 0.3097 0.3956 0.4340 0.057 Uiso 1 1 calc R
C13 C 0.3600(18) 0.7664(7) 0.5171(10) 0.057(5) Uani 1 1 d .
H13 H 0.2565 0.7719 0.5289 0.069 Uiso 1 1 calc R
C14 C 0.6056(15) 0.7693(6) 0.5133(7) 0.038(4) Uani 1 1 d .
H14 H 0.7086 0.7779 0.5223 0.046 Uiso 1 1 calc R
C15 C 0.5591(18) 0.7361(5) 0.4680(8) 0.044(4) Uani 1 1 d .
H15 H 0.6214 0.7165 0.4388 0.053 Uiso 1 1 calc R
C16 C 0.494(2) 0.7601(5) 0.2491(10) 0.054(5) Uani 1 1 d .
H16 H 0.4827 0.7384 0.2878 0.065 Uiso 1 1 calc R
C17 C 0.4402(16) 0.8110(6) 0.1635(9) 0.049(4) Uani 1 1 d .
H17 H 0.3852 0.8313 0.1318 0.058 Uiso 1 1 calc R
C18 C 0.5955(17) 0.8031(6) 0.1642(8) 0.045(4) Uani 1 1 d .
H18 H 0.6686 0.8169 0.1334 0.054 Uiso 1 1 calc R
O1W O 0.3976(10) 0.4521(4) 0.9201(4) 0.037(2) Uani 1 1 d .
O2W O 0.4737(11) 0.6311(4) 0.1545(5) 0.046(3) Uani 1 1 d .
O3W O 0.6907(16) 0.3499(5) 0.0947(8) 0.087(4) Uani 1 1 d .
O4W O 0.3828(12) 0.3577(4) 0.1347(6) 0.057(3) Uani 1 1 d .
O5W O 0.4200(12) 0.4623(4) 0.0688(5) 0.044(3) Uani 1 1 d .
H5W H 0.4541 0.4901 0.0764 0.066 Uiso 1 1 calc R

loop_
_atom_site_aniso_label
_atom_site_aniso_U_11
_atom_site_aniso_U_22
_atom_site_aniso_U_33
_atom_site_aniso_U_23
_atom_site_aniso_U_13
_atom_site_aniso_U_12
P1 0.0043(13) 0.0144(14) 0.0094(13) -0.0009(11) 0.0005(10) -0.0005(10)
P2 0.0078(13) 0.0152(14) 0.0119(13) 0.0005(11) 0.0012(10) -0.0032(11)
Mo1 0.0166(5) 0.0198(5) 0.0109(5) 0.0029(4) 0.0008(4) 0.0009(4)
Mo2 0.0124(5) 0.0161(5) 0.0087(5) -0.0013(4) -0.0002(4) -0.0018(4)
Mo3 0.0132(5) 0.0117(5) 0.0111(5) 0.0017(4) -0.0008(4) -0.0028(4)
Mo4 0.0121(5) 0.0158(5) 0.0114(5) -0.0019(4) 0.0012(4) -0.0017(4)
Mo5 0.0119(5) 0.0117(5) 0.0165(5) 0.0018(4) 0.0018(4) 0.0005(4)
O1 0.030(5) 0.031(5) 0.031(5) 0.010(4) 0.009(4) -0.005(4)
O2 0.034(5) 0.036(5) 0.026(5) -0.004(4) -0.008(4) 0.002(4)
O3 0.018(4) 0.019(4) 0.020(4) 0.006(3) 0.000(3) 0.006(3)
O4 0.009(4) 0.015(4) 0.018(4) 0.001(3) 0.004(3) -0.005(3)
O5 0.004(3) 0.013(4) 0.013(4) 0.000(3) -0.005(3) 0.000(3)
O6 0.013(3) 0.017(4) 0.012(4) 0.001(3) 0.005(3) 0.004(3)
O7 0.030(5) 0.027(5) 0.017(4) 0.004(3) -0.011(4) 0.000(4)
O8 0.022(4) 0.028(5) 0.022(4) -0.010(4) -0.002(3) 0.000(4)
O9 0.026(4) 0.021(4) 0.013(4) -0.004(3) -0.006(3) 0.006(3)
O10 0.008(4) 0.024(4) 0.016(4) -0.002(3) 0.001(3) 0.002(3)
O11 0.035(5) 0.016(4) 0.020(4) 0.005(3) 0.006(4) -0.004(4)
O12 0.029(5) 0.020(4) 0.022(4) -0.002(3) 0.002(4) 0.003(4)
O13 0.014(3) 0.016(4) 0.013(4) 0.002(3) 0.004(3) -0.003(3)
O14 0.022(4) 0.015(4) 0.017(4) -0.004(3) 0.009(3) -0.010(3)
O15 0.028(5) 0.026(5) 0.018(4) 0.000(4) -0.003(3) -0.005(4)
O16 0.024(5) 0.037(5) 0.020(4) -0.003(4) 0.005(4) -0.004(4)
O17 0.014(4) 0.012(4) 0.018(4) -0.003(3) -0.006(3) -0.008(3)
O18 0.010(4) 0.018(4) 0.017(4) -0.002(3) 0.003(3) -0.006(3)
O19 0.025(5) 0.019(4) 0.034(5) 0.001(4) 0.007(4) 0.006(4)
O20 0.020(4) 0.019(4) 0.040(5) -0.008(4) -0.001(4) -0.001(4)
O21 0.015(4) 0.019(4) 0.017(4) -0.010(3) 0.000(3) -0.006(3)
O22 0.007(4) 0.031(5) 0.023(4) -0.002(4) -0.001(3) 0.007(3)
O23 0.012(4) 0.018(4) 0.015(4) 0.000(3) 0.002(3) -0.002(3)
Cu1 0.0241(8) 0.0314(9) 0.0153(7) -0.0041(6) -0.0003(6) -0.0105(7)
N1 0.010(5) 0.027(6) 0.026(5) -0.005(4) -0.005(4) -0.007(4)
N2 0.025(6) 0.021(6) 0.031(6) -0.008(5) -0.002(5) -0.004(4)
N3 0.027(6) 0.022(5) 0.016(5) 0.005(4) 0.004(4) -0.006(4)
N4 0.034(6) 0.030(6) 0.015(5) 0.003(4) 0.004(4) -0.009(5)
N5 0.025(6) 0.029(5) 0.024(6) -0.004(4) 0.002(5) -0.001(5)
N6 0.072(9) 0.056(8) 0.019(6) -0.011(6) -0.020(6) -0.019(7)
N7 0.021(6) 0.034(6) 0.051(8) 0.000(6) 0.011(5) -0.008(5)
N8 0.023(6) 0.038(7) 0.041(7) 0.005(5) 0.023(5) -0.001(5)
N9 0.113(13) 0.039(8) 0.020(6) -0.015(6) -0.002(7) 0.007(8)
N10 0.049(9) 0.080(11) 0.042(8) -0.009(8) -0.010(7) -0.041(8)
N11 0.016(6) 0.054(9) 0.132(14) 0.029(9) 0.009(8) -0.006(6)
N12 0.028(7) 0.049(8) 0.041(7) -0.008(6) -0.012(6) 0.013(6)
C1 0.034(7) 0.021(7) 0.021(6) 0.003(5) -0.001(5) 0.010(5)
C2 0.034(8) 0.040(8) 0.034(8) -0.014(6) -0.011(6) 0.003(7)
C3 0.027(7) 0.032(7) 0.038(8) -0.013(6) 0.004(6) 0.001(6)
C4 0.026(7) 0.026(7) 0.026(7) 0.002(5) 0.001(5) -0.002(5)
C5 0.028(7) 0.023(7) 0.039(8) -0.017(6) 0.007(6) -0.019(6)
C6 0.023(7) 0.035(7) 0.026(7) 0.005(6) 0.001(5) 0.002(6)
C7 0.052(10) 0.043(9) 0.032(8) -0.001(7) 0.006(7) -0.005(7)
C8 0.061(13) 0.067(11) 0.065(12) 0.014(9) 0.010(10) 0.017(10)
C9 0.061(12) 0.066(12) 0.061(10) 0.014(9) 0.018(9) 0.017(10)
C10 0.039(9) 0.034(8) 0.028(7) 0.003(6) 0.002(6) 0.001(7)
C11 0.066(11) 0.040(9) 0.025(8) 0.010(6) 0.015(7) -0.007(8)
C12 0.027(8) 0.070(11) 0.046(10) 0.004(8) -0.012(7) -0.017(8)
C13 0.020(8) 0.086(14) 0.066(12) 0.015(11) 0.018(8) 0.004(8)
C14 0.016(7) 0.063(10) 0.035(8) -0.002(7) -0.009(6) -0.022(7)
C15 0.044(9) 0.033(8) 0.055(10) -0.022(7) 0.017(8) -0.006(7)
C16 0.060(11) 0.026(8) 0.077(12) 0.029(8) 0.021(9) 0.010(8)
C17 0.024(8) 0.067(11) 0.054(10) 0.012(9) -0.006(7) 0.022(8)
C18 0.037(9) 0.050(9) 0.049(9) 0.008(8) 0.006(7) 0.001(7)
O1W 0.031(5) 0.059(6) 0.019(5) -0.008(4) -0.001(4) -0.018(5)
O2W 0.043(6) 0.062(7) 0.033(5) -0.006(5) 0.012(5) -0.013(5)
O3W 0.068(9) 0.086(10) 0.108(11) -0.004(9) 0.006(8) 0.012(8)
O4W 0.043(6) 0.044(6) 0.084(8) -0.023(6) 0.009(6) -0.007(5)
O5W 0.050(6) 0.064(7) 0.017(5) 0.002(5) 0.007(4) -0.023(6)

loop_
_atom_type_symbol
_atom_type_description
_atom_type_scat_dispersion_real
_atom_type_scat_dispersion_imag
_atom_type_scat_source
C C 0.0033 0.0016 'International Tables Vol C Tables 4.2.6.8 and 6.1.1.4'
H H 0.0000 0.0000 'International Tables Vol C Tables 4.2.6.8 and 6.1.1.4'
N N 0.0061 0.0033 'International Tables Vol C Tables 4.2.6.8 and 6.1.1.4'
O O 0.0106 0.0060 'International Tables Vol C Tables 4.2.6.8 and 6.1.1.4'
P P 0.1023 0.0942 'International Tables Vol C Tables 4.2.6.8 and 6.1.1.4'
Cu Cu 0.3201 1.2651 'International Tables Vol C Tables 4.2.6.8 and 6.1.1.4'
Mo Mo -1.6832 0.6857 'International Tables Vol C Tables 4.2.6.8 and 6.1.1.4'

loop_
_geom_angle_atom_site_label_1
_geom_angle_atom_site_label_2
_geom_angle_atom_site_label_3
_geom_angle
O10 P1 O4 110.5(4)
O10 P1 O13 108.1(4)
O4 P1 O13 110.8(4)
O10 P1 O21 110.7(4)
O4 P1 O21 109.1(4)
O13 P1 O21 107.5(4)
O22 P2 O18 110.4(4)
O22 P2 O5 109.0(4)
O18 P2 O5 107.7(4)
O22 P2 O23 111.1(4)
O18 P2 O23 107.5(4)
O5 P2 O23 111.0(4)
O2 Mo1 O1 104.8(4)
O2 Mo1 O6 98.6(4)
O1 Mo1 O6 98.9(4)
O2 Mo1 O3 97.5(4)
O1 Mo1 O3 99.0(4)
O6 Mo1 O3 152.0(3)
O2 Mo1 O5 94.8(4)
O1 Mo1 O5 160.2(3)
O6 Mo1 O5 74.5(3)
O3 Mo1 O5 81.4(3)
O2 Mo1 O4 164.1(4)
O1 Mo1 O4 88.7(3)
O6 Mo1 O4 87.4(3)
O3 Mo1 O4 71.7(3)
O5 Mo1 O4 72.5(2)
O8 Mo2 O7 101.9(4)
O8 Mo2 O9 102.7(4)
O7 Mo2 O9 100.3(4)
O8 Mo2 O6 101.1(3)
O7 Mo2 O6 98.6(3)
O9 Mo2 O6 145.7(3)
O8 Mo2 O10 86.1(3)
O7 Mo2 O10 171.4(3)
O9 Mo2 O10 80.8(3)
O6 Mo2 O10 76.6(3)
O8 Mo2 O5 170.6(3)
O7 Mo2 O5 84.4(3)
O9 Mo2 O5 82.8(3)
O6 Mo2 O5 70.8(3)
O10 Mo2 O5 87.3(2)
O12 Mo3 O11 102.0(4)
O12 Mo3 O14 102.9(4)
O11 Mo3 O14 101.1(3)
O12 Mo3 O9 98.2(3)
O11 Mo3 O9 100.9(3)
O14 Mo3 O9 145.4(3)
O12 Mo3 O18 173.8(3)
O11 Mo3 O18 83.7(3)
O14 Mo3 O18 78.0(3)
O9 Mo3 O18 78.2(3)
O12 Mo3 O13 88.2(3)
O11 Mo3 O13 167.9(3)
O14 Mo3 O13 70.0(3)
O9 Mo3 O13 83.7(3)
O18 Mo3 O13 86.4(2)
O15 Mo4 O16 104.2(4)
O15 Mo4 O17 97.0(3)
O16 Mo4 O17 102.6(4)
O15 Mo4 O14 99.9(4)
O16 Mo4 O14 95.1(4)
O17 Mo4 O14 151.6(3)
O15 Mo4 O13 97.8(3)
O16 Mo4 O13 156.5(3)
O17 Mo4 O13 82.5(3)
O14 Mo4 O13 72.8(3)
O15 Mo4 O23 164.7(3)
O16 Mo4 O23 87.4(3)
O17 Mo4 O23 70.4(3)
O14 Mo4 O23 88.8(3)
O13 Mo4 O23 72.6(2)
O19 Mo5 O20 103.2(4)
O19 Mo5 O3 97.2(4)
O20 Mo5 O3 100.7(4)
O19 Mo5 O17 104.1(4)
O20 Mo5 O17 98.6(3)
O3 Mo5 O17 147.0(3)
O19 Mo5 O23 90.0(3)
O20 Mo5 O23 166.3(3)
O3 Mo5 O23 80.8(3)
O17 Mo5 O23 74.4(3)
O19 Mo5 O4 167.9(3)
O20 Mo5 O4 86.0(3)
O3 Mo5 O4 73.2(3)
O17 Mo5 O4 81.8(3)
O23 Mo5 O4 81.3(2)
Mo5 O3 Mo1 122.4(4)
P1 O4 Mo5 126.1(4)
P1 O4 Mo1 128.4(4)
Mo5 O4 Mo1 92.6(3)
P2 O5 Mo1 128.7(4)
P2 O5 Mo2 135.8(4)
Mo1 O5 Mo2 94.5(3)
Mo1 O6 Mo2 120.0(3)
Mo2 O9 Mo3 150.7(4)
P1 O10 Mo2 121.4(4)
P1 O13 Mo4 130.2(4)
P1 O13 Mo3 134.0(4)
Mo4 O13 Mo3 94.7(2)
Mo3 O14 Mo4 122.0(4)
Mo5 O17 Mo4 123.4(3)
P2 O18 Mo3 122.6(4)
P2 O23 Mo5 125.8(4)
P2 O23 Mo4 128.5(4)
Mo5 O23 Mo4 91.8(2)
N5 Cu1 N3 91.3(4)
N5 Cu1 N1 173.4(4)
N3 Cu1 N1 94.2(4)
N5 Cu1 O5W 89.3(4)
N3 Cu1 O5W 177.6(4)
N1 Cu1 O5W 85.4(4)
C1 N1 C3 104.8(10)
C1 N1 Cu1 128.8(8)
C3 N1 Cu1 125.1(8)
C1 N2 C2 108.8(10)
C1 N2 H2 125.6
C2 N2 H2 125.6
C4 N3 C5 105.9(10)
C4 N3 Cu1 125.4(8)
C5 N3 Cu1 128.5(8)
C4 N4 C6 107.1(10)
C4 N4 H4 126.4
C6 N4 H4 126.4
C7 N5 C9 103.0(12)
C7 N5 Cu1 129.2(10)
C9 N5 Cu1 127.1(9)
C7 N6 C8 108.4(12)
C7 N6 H6 125.8
C8 N6 H6 125.8
C10 N7 C11 107.1(12)
C10 N7 H7 126.5
C11 N7 H7 126.5
C10 N8 C12 109.5(11)
C10 N8 H8 125.2
C12 N8 H8 125.2
C13 N9 C14 104.6(12)
C13 N9 H9 127.7
C14 N9 H9 127.7
C13 N10 C15 110.4(13)
C13 N10 H10 124.8
C15 N10 H10 124.8
C16 N11 C17 109.0(13)
C16 N11 H11 125.5
C17 N11 H11 125.5
C16 N12 C18 109.8(13)
C16 N12 H12 125.1
C18 N12 H12 125.1
N2 C1 N1 111.0(10)
N2 C1 H1 124.5
N1 C1 H1 124.5
C3 C2 N2 103.9(12)
C3 C2 H2A 128.1
N2 C2 H2A 128.1
C2 C3 N1 111.4(12)
C2 C3 H3 124.3
N1 C3 H3 124.3
N3 C4 N4 110.3(11)
N3 C4 H4A 124.8
N4 C4 H4A 124.8
N3 C5 C6 111.1(11)
N3 C5 H5 124.4
C6 C5 H5 124.4
C5 C6 N4 105.5(11)
C5 C6 H6A 127.3
N4 C6 H6A 127.3
N5 C7 N6 111.6(14)
N5 C7 H7A 124.2
N6 C7 H7A 124.2
C9 C8 N6 105.2(15)
C9 C8 H8A 127.4
N6 C8 H8A 127.4
C8 C9 N5 111.7(15)
C8 C9 H9A 124.2
N5 C9 H9A 124.2
N8 C10 N7 110.6(13)
N8 C10 H10A 124.7
N7 C10 H10A 124.7
N7 C11 C12 107.6(12)
N7 C11 H11A 126.2
C12 C11 H11A 126.2
N8 C12 C11 105.1(13)
N8 C12 H12A 127.4
C11 C12 H12A 127.4
N10 C13 N9 109.2(14)
N10 C13 H13 125.4
N9 C13 H13 125.4
C15 C14 N9 109.2(13)
C15 C14 H14 125.4
N9 C14 H14 125.4
C14 C15 N10 106.6(14)
C14 C15 H15 126.7
N10 C15 H15 126.7
N12 C16 N11 108.8(13)
N12 C16 H16 125.6
N11 C16 H16 125.6
N11 C17 C18 106.6(13)
N11 C17 H17 126.7
C18 C17 H17 126.7
N12 C18 C17 105.8(14)
N12 C18 H18 127.1
C17 C18 H18 127.1
Cu1 O5W H5W 109.5

loop_
_geom_bond_atom_site_label_1
_geom_bond_atom_site_label_2
_geom_bond_distance
P1 O10 1.506(8)
P1 O4 1.538(8)
P1 O13 1.541(7)
P1 O21 1.546(7)
P2 O22 1.525(7)
P2 O18 1.530(8)
P2 O5 1.540(7)
P2 O23 1.544(7)
Mo1 O2 1.690(8)
Mo1 O1 1.707(8)
Mo1 O6 1.927(7)
Mo1 O3 1.953(7)
Mo1 O5 2.214(7)
Mo1 O4 2.361(7)
Mo2 O8 1.698(8)
Mo2 O7 1.701(8)
Mo2 O9 1.875(7)
Mo2 O6 1.950(7)
Mo2 O10 2.262(7)
Mo2 O5 2.355(7)
Mo3 O12 1.697(8)
Mo3 O11 1.722(8)
Mo3 O14 1.919(7)
Mo3 O9 1.922(7)
Mo3 O18 2.312(7)
Mo3 O13 2.363(7)
Mo4 O15 1.691(8)
Mo4 O16 1.707(8)
Mo4 O17 1.936(7)
Mo4 O14 1.941(7)
Mo4 O13 2.227(7)
Mo4 O23 2.443(7)
Mo5 O19 1.707(8)
Mo5 O20 1.719(8)
Mo5 O3 1.913(7)
Mo5 O17 1.918(7)
Mo5 O23 2.282(7)
Mo5 O4 2.325(7)
Cu1 N5 1.975(10)
Cu1 N3 1.991(9)
Cu1 N1 1.994(9)
Cu1 O5W 2.038(9)
N1 C1 1.324(15)
N1 C3 1.375(15)
N2 C1 1.314(15)
N2 C2 1.393(16)
N2 H2 0.8600
N3 C4 1.322(15)
N3 C5 1.333(14)
N4 C4 1.362(15)
N4 C6 1.356(16)
N4 H4 0.8600
N5 C7 1.323(17)
N5 C9 1.376(19)
N6 C7 1.324(18)
N6 C8 1.35(2)
N6 H6 0.8600
N7 C10 1.285(16)
N7 C11 1.340(18)
N7 H7 0.8600
N8 C10 1.271(17)
N8 C12 1.333(18)
N8 H8 0.8600
N9 C13 1.32(2)
N9 C14 1.353(19)
N9 H9 0.8600
N10 C13 1.26(2)
N10 C15 1.305(19)
N10 H10 0.8600
N11 C16 1.30(2)
N11 C17 1.33(2)
N11 H11 0.8600
N12 C16 1.279(19)
N12 C18 1.339(18)
N12 H12 0.8600
C1 H1 0.9300
C2 C3 1.337(18)
C2 H2A 0.9300
C3 H3 0.9300
C4 H4A 0.9300
C5 C6 1.360(17)
C5 H5 0.9300
C6 H6A 0.9300
C7 H7A 0.9300
C8 C9 1.33(2)
C8 H8A 0.9300
C9 H9A 0.9300
C10 H10A 0.9300
C11 C12 1.35(2)
C11 H11A 0.9300
C12 H12A 0.9300
C13 H13 0.9300
C14 C15 1.290(19)
C14 H14 0.9300
C15 H15 0.9300
C16 H16 0.9300
C17 C18 1.353(19)
C17 H17 0.9300
C18 H18 0.9300
O5W H5W 0.8200

loop_
_geom_torsion_atom_site_label_1
_geom_torsion_atom_site_label_2
_geom_torsion_atom_site_label_3
_geom_torsion_atom_site_label_4
_geom_torsion
O19 Mo5 O3 Mo1 -176.4(5)
O20 Mo5 O3 Mo1 78.6(5)
O17 Mo5 O3 Mo1 -46.1(8)
O23 Mo5 O3 Mo1 -87.5(4)
O4 Mo5 O3 Mo1 -3.9(4)
O2 Mo1 O3 Mo5 171.9(5)
O1 Mo1 O3 Mo5 -81.8(5)
O6 Mo1 O3 Mo5 47.4(9)
O5 Mo1 O3 Mo5 78.1(4)
O4 Mo1 O3 Mo5 3.8(4)
O10 P1 O4 Mo5 153.6(4)
O13 P1 O4 Mo5 33.8(6)
O21 P1 O4 Mo5 -84.5(5)
O10 P1 O4 Mo1 23.1(6)
O13 P1 O4 Mo1 -96.7(5)
O21 P1 O4 Mo1 145.0(4)
O19 Mo5 O4 P1 -102.5(16)
O20 Mo5 O4 P1 116.9(5)
O3 Mo5 O4 P1 -140.7(5)
O17 Mo5 O4 P1 17.6(5)
O23 Mo5 O4 P1 -57.7(5)
O19 Mo5 O4 Mo1 40.9(16)
O20 Mo5 O4 Mo1 -99.7(3)
O3 Mo5 O4 Mo1 2.7(3)
O17 Mo5 O4 Mo1 161.0(3)
O23 Mo5 O4 Mo1 85.6(2)
O2 Mo1 O4 P1 90.9(13)
O1 Mo1 O4 P1 -120.7(6)
O6 Mo1 O4 P1 -21.7(5)
O3 Mo1 O4 P1 139.4(6)
O5 Mo1 O4 P1 52.8(5)
O2 Mo1 O4 Mo5 -51.2(13)
O1 Mo1 O4 Mo5 97.2(3)
O6 Mo1 O4 Mo5 -163.8(3)
O3 Mo1 O4 Mo5 -2.7(3)
O5 Mo1 O4 Mo5 -89.2(3)
O22 P2 O5 Mo1 69.1(6)
O18 P2 O5 Mo1 -171.0(4)
O23 P2 O5 Mo1 -53.6(6)
O22 P2 O5 Mo2 -124.9(5)
O18 P2 O5 Mo2 -5.1(7)
O23 P2 O5 Mo2 112.3(5)
O2 Mo1 O5 P2 -89.4(5)
O1 Mo1 O5 P2 100.2(11)
O6 Mo1 O5 P2 173.0(5)
O3 Mo1 O5 P2 7.5(5)
O4 Mo1 O5 P2 80.9(5)
O2 Mo1 O5 Mo2 100.4(3)
O1 Mo1 O5 Mo2 -70.0(10)
O6 Mo1 O5 Mo2 2.8(2)
O3 Mo1 O5 Mo2 -162.7(3)
O4 Mo1 O5 Mo2 -89.4(3)
O7 Mo2 O5 P2 87.0(6)
O9 Mo2 O5 P2 -14.1(6)
O6 Mo2 O5 P2 -171.9(6)
O10 Mo2 O5 P2 -95.1(6)
O7 Mo2 O5 Mo1 -104.0(3)
O9 Mo2 O5 Mo1 154.9(3)
O6 Mo2 O5 Mo1 -2.9(2)
O10 Mo2 O5 Mo1 73.9(3)
O2 Mo1 O6 Mo2 -96.5(5)
O1 Mo1 O6 Mo2 156.9(4)
O3 Mo1 O6 Mo2 27.8(9)
O5 Mo1 O6 Mo2 -3.9(3)
O4 Mo1 O6 Mo2 68.6(4)
O8 Mo2 O6 Mo1 -171.2(4)
O7 Mo2 O6 Mo1 84.8(5)
O9 Mo2 O6 Mo1 -38.0(7)
O10 Mo2 O6 Mo1 -88.0(4)
O5 Mo2 O6 Mo1 3.8(3)
O8 Mo2 O9 Mo3 135.8(9)
O7 Mo2 O9 Mo3 -119.4(9)
O6 Mo2 O9 Mo3 2.9(13)
O10 Mo2 O9 Mo3 52.0(9)
O5 Mo2 O9 Mo3 -36.4(9)
O12 Mo3 O9 Mo2 -110.4(9)
O11 Mo3 O9 Mo2 145.7(9)
O14 Mo3 O9 Mo2 17.0(13)
O18 Mo3 O9 Mo2 64.5(9)
O13 Mo3 O9 Mo2 -23.1(9)
O4 P1 O10 Mo2 -59.0(6)
O13 P1 O10 Mo2 62.5(5)
O21 P1 O10 Mo2 180.0(4)
O8 Mo2 O10 P1 -176.0(5)
O9 Mo2 O10 P1 -72.4(5)
O6 Mo2 O10 P1 81.6(5)
O5 Mo2 O10 P1 10.7(5)
O10 P1 O13 Mo4 -172.9(4)
O4 P1 O13 Mo4 -51.6(6)
O21 P1 O13 Mo4 67.6(6)
O10 P1 O13 Mo3 -8.5(6)
O4 P1 O13 Mo3 112.7(5)
O21 P1 O13 Mo3 -128.1(5)
O15 Mo4 O13 P1 -88.7(6)
O16 Mo4 O13 P1 111.9(9)
O17 Mo4 O13 P1 7.4(5)
O14 Mo4 O13 P1 173.4(6)
O23 Mo4 O13 P1 79.1(5)
O15 Mo4 O13 Mo3 102.6(3)
O16 Mo4 O13 Mo3 -56.8(9)
O17 Mo4 O13 Mo3 -161.3(3)
O14 Mo4 O13 Mo3 4.6(3)
O23 Mo4 O13 Mo3 -89.7(3)
O12 Mo3 O13 P1 82.8(6)
O11 Mo3 O13 P1 -129.0(14)
O14 Mo3 O13 P1 -172.8(6)
O9 Mo3 O13 P1 -15.6(5)
O18 Mo3 O13 P1 -94.2(5)
O12 Mo3 O13 Mo4 -109.2(3)
O11 Mo3 O13 Mo4 39.1(15)
O14 Mo3 O13 Mo4 -4.7(3)
O9 Mo3 O13 Mo4 152.4(3)
O18 Mo3 O13 Mo4 73.9(3)
O12 Mo3 O14 Mo4 89.7(5)
O11 Mo3 O14 Mo4 -165.2(5)
O9 Mo3 O14 Mo4 -36.5(8)
O18 Mo3 O14 Mo4 -84.1(5)
O13 Mo3 O14 Mo4 6.4(4)
O15 Mo4 O14 Mo3 -101.8(5)
O16 Mo4 O14 Mo3 152.8(5)
O17 Mo4 O14 Mo3 23.8(9)
O13 Mo4 O14 Mo3 -6.6(4)
O23 Mo4 O14 Mo3 65.5(4)
O19 Mo5 O17 Mo4 83.8(5)
O20 Mo5 O17 Mo4 -170.1(5)
O3 Mo5 O17 Mo4 -44.9(8)
O23 Mo5 O17 Mo4 -2.2(4)
O4 Mo5 O17 Mo4 -85.4(4)
O15 Mo4 O17 Mo5 173.1(5)
O16 Mo4 O17 Mo5 -80.5(5)
O14 Mo4 O17 Mo5 46.9(9)
O13 Mo4 O17 Mo5 76.2(4)
O23 Mo4 O17 Mo5 2.1(4)
O22 P2 O18 Mo3 176.5(4)
O5 P2 O18 Mo3 57.6(5)
O23 P2 O18 Mo3 -62.1(5)
O11 Mo3 O18 P2 -173.4(5)
O14 Mo3 O18 P2 83.9(5)
O9 Mo3 O18 P2 -70.8(5)
O13 Mo3 O18 P2 13.5(5)
O22 P2 O23 Mo5 -85.3(6)
O18 P2 O23 Mo5 153.8(4)
O5 P2 O23 Mo5 36.2(6)
O22 P2 O23 Mo4 146.3(5)
O18 P2 O23 Mo4 25.3(6)
O5 P2 O23 Mo4 -92.2(5)
O19 Mo5 O23 P2 114.6(5)
O20 Mo5 O23 P2 -80.1(15)
O3 Mo5 O23 P2 17.3(5)
O17 Mo5 O23 P2 -140.7(6)
O4 Mo5 O23 P2 -56.9(5)
O19 Mo5 O23 Mo4 -103.2(3)
O20 Mo5 O23 Mo4 62.1(14)
O3 Mo5 O23 Mo4 159.5(3)
O17 Mo5 O23 Mo4 1.4(3)
O4 Mo5 O23 Mo4 85.3(2)
O15 Mo4 O23 P2 103.4(12)
O16 Mo4 O23 P2 -116.6(6)
O17 Mo4 O23 P2 139.1(6)
O14 Mo4 O23 P2 -21.4(5)
O13 Mo4 O23 P2 50.9(5)
O15 Mo4 O23 Mo5 -37.1(13)
O16 Mo4 O23 Mo5 102.9(3)
O17 Mo4 O23 Mo5 -1.5(3)
O14 Mo4 O23 Mo5 -161.9(3)
O13 Mo4 O23 Mo5 -89.6(3)
N3 Cu1 N1 C1 -89.8(11)
O5W Cu1 N1 C1 92.6(11)
N3 Cu1 N1 C3 105.0(10)
O5W Cu1 N1 C3 -72.5(10)
N5 Cu1 N3 C4 -141.4(10)
N1 Cu1 N3 C4 35.0(10)
N5 Cu1 N3 C5 43.6(11)
N1 Cu1 N3 C5 -140.0(11)
N3 Cu1 N5 C7 -120.1(12)
O5W Cu1 N5 C7 57.5(12)
N3 Cu1 N5 C9 71.2(13)
O5W Cu1 N5 C9 -111.1(13)
C2 N2 C1 N1 0.8(14)
C3 N1 C1 N2 -1.0(14)
Cu1 N1 C1 N2 -168.4(8)
C1 N2 C2 C3 -0.2(15)
N2 C2 C3 N1 -0.4(15)
C1 N1 C3 C2 0.8(15)
Cu1 N1 C3 C2 168.9(9)
C5 N3 C4 N4 -1.5(14)
Cu1 N3 C4 N4 -177.4(8)
C6 N4 C4 N3 1.0(14)
C4 N3 C5 C6 1.5(15)
Cu1 N3 C5 C6 177.2(9)
N3 C5 C6 N4 -0.9(15)
C4 N4 C6 C5 0.0(14)
C9 N5 C7 N6 0.1(16)
Cu1 N5 C7 N6 -170.7(9)
C8 N6 C7 N5 0.9(18)
C7 N6 C8 C9 -1(2)
N6 C8 C9 N5 2(2)
C7 N5 C9 C8 -1(2)
Cu1 N5 C9 C8 170.0(13)
C12 N8 C10 N7 0.9(17)
C11 N7 C10 N8 0.4(16)
C10 N7 C11 C12 -1.6(17)
C10 N8 C12 C11 -1.8(17)
N7 C11 C12 N8 2.0(18)
C15 N10 C13 N9 1(2)
C14 N9 C13 N10 -0.8(18)
C13 N9 C14 C15 0.3(18)
N9 C14 C15 N10 0.3(19)
C13 N10 C15 C14 -1(2)
C18 N12 C16 N11 -1(2)
C17 N11 C16 N12 1(2)
C16 N11 C17 C18 0(2)
C16 N12 C18 C17 0.3(18)
N11 C17 C18 N12 0.1(19)
